data_2208598
loop_
_publ_author_name
'Zhong-Jun Gao'
'Han-Dong Yin'
'Gang Li'
'Da-Qi Wang'

_publ_section_title <i>catena</i>-Poly[[triphenyltin(IV)]-\m-6-oxo1,6-dihydropyridine-3-carboxylato]
_journal_coeditor_code HB2011
_journal_issue 4
_journal_name_full 'Acta Crystallographica Section E'
_journal_page_first m666
_journal_page_last m667
_journal_paper_doi 10.1107/S1600536806006726
_journal_volume 62
_journal_year 2006
_chemical_formula_iupac '[Sn (C6 H5)3 (C6 H4 N O3)]'
_chemical_formula_moiety 'C24 H19 N O3 Sn'
_chemical_formula_sum 'C24 H19 N O3 Sn'
_chemical_formula_weight 488.09
_chemical_name_systematic
;
catena-Poly[[triphenyltin(IV)]-\m-6-hydroxypyridine-3-carboxylato]
;
_space_group_IT_number 14
_symmetry_cell_setting monoclinic
_symmetry_space_group_name_Hall '-P 2ybc'
_symmetry_space_group_name_H-M 'P 1 21/c 1'
_atom_sites_solution_hydrogens geom
_atom_sites_solution_primary direct
_atom_sites_solution_secondary difmap
_audit_creation_method SHELXL-97
_cell_angle_alpha 90.00
_cell_angle_beta 101.155(3)
_cell_angle_gamma 90.00
_cell_formula_units_Z 4
_cell_length_a 9.5629(17)
_cell_length_b 10.6579(19)
_cell_length_c 21.353(4)
_cell_measurement_reflns_used 5143
_cell_measurement_temperature 298(2)
_cell_measurement_theta_max 27.832
_cell_measurement_theta_min 2.171
_cell_volume 2135.2(7)
_computing_cell_refinement 'SAINT (Bruker, 1998)'
_computing_data_collection 'SMART (Bruker, 1998)'
_computing_data_reduction SAINT
_computing_molecular_graphics 'SHELXTL (Bruker, 1998)'
_computing_publication_material SHELXTL
_computing_structure_refinement 'SHELXL97 (Sheldrick, 1997)'
_computing_structure_solution 'SHELXS97 (Sheldrick, 1997)'
_diffrn_ambient_temperature 298(2)
_diffrn_measured_fraction_theta_full 0.998
_diffrn_measured_fraction_theta_max 0.998
_diffrn_measurement_device_type 'Bruker SMART CCD'
_diffrn_measurement_method '\f and \w'
_diffrn_radiation_monochromator graphite
_diffrn_radiation_source 'fine-focus sealed tube'
_diffrn_radiation_type MoK\a
_diffrn_radiation_wavelength 0.71073
_diffrn_reflns_av_R_equivalents 0.0409
_diffrn_reflns_av_sigmaI/netI 0.0399
_diffrn_reflns_limit_h_max 11
_diffrn_reflns_limit_h_min -9
_diffrn_reflns_limit_k_max 12
_diffrn_reflns_limit_k_min -12
_diffrn_reflns_limit_l_max 25
_diffrn_reflns_limit_l_min -24
_diffrn_reflns_number 10839
_diffrn_reflns_theta_full 25.01
_diffrn_reflns_theta_max 25.01
_diffrn_reflns_theta_min 1.94
_diffrn_standards_decay_% 0
_exptl_absorpt_coefficient_mu 1.221
_exptl_absorpt_correction_T_max 0.635
_exptl_absorpt_correction_T_min 0.586
_exptl_absorpt_correction_type multi-scan
_exptl_absorpt_process_details '(SADABS; Bruker, 1998)'
_exptl_crystal_colour colourless
_exptl_crystal_density_diffrn 1.518
_exptl_crystal_density_method 'not measured'
_exptl_crystal_description block
_exptl_crystal_F_000 976
_exptl_crystal_size_max 0.49
_exptl_crystal_size_mid 0.46
_exptl_crystal_size_min 0.41
_refine_diff_density_max 0.518
_refine_diff_density_min -0.473
_refine_ls_extinction_method none
_refine_ls_goodness_of_fit_ref 1.000
_refine_ls_hydrogen_treatment constr
_refine_ls_matrix_type full
_refine_ls_number_parameters 262
_refine_ls_number_reflns 3755
_refine_ls_number_restraints 0
_refine_ls_restrained_S_all 1.000
_refine_ls_R_factor_all 0.0396
_refine_ls_R_factor_gt 0.0269
_refine_ls_shift/su_max 0.001
_refine_ls_shift/su_mean 0.000
_refine_ls_structure_factor_coef Fsqd
_refine_ls_weighting_details 'calc w=1/[\s^2^(Fo^2^)+(0.034P)^2^+0.6145P] where P=(Fo^2^+2Fc^2^)/3'
_refine_ls_weighting_scheme calc
_refine_ls_wR_factor_gt 0.0622
_refine_ls_wR_factor_ref 0.0710
_reflns_number_gt 3053
_reflns_number_total 3755
_reflns_threshold_expression I>2\s(I)
_cod_data_source_file hb2011.cif
_cod_data_source_block I
_cod_depositor_comments
;
The following automatic conversions were performed:
'_symmetry_cell_setting' value 'Monoclinic' changed to 'monoclinic'
according to '/home/saulius/struct/CIF-dictionaries/cif_core.dic'
dictionary named 'cif_core.dic' version 2.4.1 from 2010-06-29.

Automatic conversion script
Id: cif_fix_enum 1527 2010-12-29 10:47:43Z saulius 

The following automatic conversions were performed:

'_symmetry_cell_setting' value 'Monoclinic' changed to 'monoclinic'
according to /home/saulius/struct/CIF-dictionaries/cif_core.dic
dictionary named 'cif_core.dic' version 2.4.1 from 2010-06-29.

Automatic conversion script
Id: cif_fix_values 1715 2011-07-08 13:25:40Z adriana 
;
_cod_original_sg_symbol_H-M 'P 21/c'
_cod_database_code 2208598

loop_
_symmetry_equiv_pos_as_xyz
'x, y, z'
'-x, y+1/2, -z+1/2'
'-x, -y, -z'
'x, -y-1/2, z-1/2'

loop_
_atom_site_type_symbol
_atom_site_label
_atom_site_fract_x
_atom_site_fract_y
_atom_site_fract_z
_atom_site_U_iso_or_equiv
_atom_site_adp_type
_atom_site_calc_flag
_atom_site_refinement_flags
_atom_site_occupancy
Sn Sn1 0.38463(2) 0.22844(2) 0.371584(10) 0.03163(9) Uani d . 1
N N1 0.4684(3) 0.8383(2) 0.31816(13) 0.0412(7) Uani d . 1
H H1 0.5020 0.8854 0.2919 0.049 Uiso calc R 1
O O1 0.3573(2) 0.4286(2) 0.37293(10) 0.0406(6) Uani d . 1
O O2 0.4407(3) 0.4558(2) 0.28338(11) 0.0516(7) Uani d . 1
O O3 0.4339(3) 1.0117(2) 0.37454(12) 0.0543(6) Uani d . 1
C C1 0.4027(3) 0.4975(3) 0.33130(15) 0.0370(7) Uani d . 1
C C2 0.4619(4) 0.7144(3) 0.30654(15) 0.0385(8) Uani d . 1
H H2 0.4940 0.6832 0.2712 0.046 Uiso calc R 1
C C3 0.4092(3) 0.6339(3) 0.34543(14) 0.0311(7) Uani d . 1
C C4 0.3660(3) 0.6863(3) 0.39925(15) 0.0379(8) Uani d . 1
H H4 0.3307 0.6338 0.4273 0.045 Uiso calc R 1
C C5 0.3746(4) 0.8110(3) 0.41112(16) 0.0425(8) Uani d . 1
H H5 0.3467 0.8419 0.4475 0.051 Uiso calc R 1
C C6 0.4251(4) 0.8959(3) 0.36931(15) 0.0395(8) Uani d . 1
C C7 0.2975(3) 0.2123(3) 0.45612(15) 0.0366(8) Uani d . 1
C C8 0.2362(4) 0.1009(4) 0.4700(2) 0.0675(13) Uani d . 1
H H8 0.2306 0.0339 0.4418 0.081 Uiso calc R 1
C C9 0.1831(6) 0.0879(5) 0.5256(3) 0.0968(19) Uani d . 1
H H9 0.1435 0.0119 0.5348 0.116 Uiso calc R 1
C C10 0.1886(6) 0.1860(6) 0.5668(2) 0.0900(17) Uani d . 1
H H10 0.1539 0.1766 0.6043 0.108 Uiso calc R 1
C C11 0.2440(5) 0.2965(5) 0.5536(2) 0.0733(14) Uani d . 1
H H11 0.2454 0.3640 0.5813 0.088 Uiso calc R 1
C C12 0.2991(4) 0.3099(4) 0.49839(17) 0.0536(10) Uani d . 1
H H12 0.3379 0.3865 0.4898 0.064 Uiso calc R 1
C C13 0.2302(3) 0.1953(3) 0.28674(15) 0.0376(8) Uani d . 1
C C14 0.2259(4) 0.0894(3) 0.24924(17) 0.0528(9) Uani d . 1
H H14 0.2989 0.0307 0.2586 0.063 Uiso calc R 1
C C15 0.1152(5) 0.0684(4) 0.19798(19) 0.0695(12) Uani d . 1
H H15 0.1147 -0.0035 0.1733 0.083 Uiso calc R 1
C C16 0.0067(5) 0.1534(6) 0.1837(2) 0.0863(16) Uani d . 1
H H16 -0.0682 0.1391 0.1496 0.104 Uiso calc R 1
C C17 0.0087(5) 0.2593(5) 0.2196(2) 0.0890(17) Uani d . 1
H H17 -0.0647 0.3175 0.2098 0.107 Uiso calc R 1
C C18 0.1192(4) 0.2807(4) 0.27052(19) 0.0612(11) Uani d . 1
H H18 0.1194 0.3537 0.2944 0.073 Uiso calc R 1
C C19 0.6108(3) 0.2454(3) 0.38611(15) 0.0382(8) Uani d . 1
C C20 0.6747(4) 0.3350(4) 0.42928(17) 0.0531(9) Uani d . 1
H H20 0.6178 0.3872 0.4487 0.064 Uiso calc R 1
C C21 0.8207(5) 0.3483(5) 0.4441(2) 0.0785(14) Uani d . 1
H H21 0.8627 0.4062 0.4746 0.094 Uiso calc R 1
C C22 0.9026(5) 0.2745(5) 0.4130(3) 0.0827(16) Uani d . 1
H H22 1.0011 0.2848 0.4217 0.099 Uiso calc R 1
C C23 0.8441(5) 0.1876(5) 0.3704(2) 0.0763(14) Uani d . 1
H H23 0.9021 0.1392 0.3496 0.092 Uiso calc R 1
C C24 0.6973(4) 0.1696(4) 0.35701(18) 0.0539(10) Uani d . 1
H H24 0.6574 0.1071 0.3287 0.065 Uiso calc R 1

loop_
_atom_site_aniso_label
_atom_site_aniso_U_11
_atom_site_aniso_U_22
_atom_site_aniso_U_33
_atom_site_aniso_U_12
_atom_site_aniso_U_13
_atom_site_aniso_U_23
Sn1 0.03997(14) 0.02032(14) 0.03523(13) -0.00202(9) 0.00883(10) -0.00077(9)
N1 0.0582(18) 0.0239(16) 0.0461(17) -0.0021(13) 0.0214(14) 0.0053(13)
O1 0.0616(15) 0.0190(12) 0.0444(13) -0.0018(10) 0.0183(12) 0.0007(10)
O2 0.0845(18) 0.0317(14) 0.0465(14) 0.0005(12) 0.0325(13) -0.0098(11)
O3 0.0843(18) 0.0149(13) 0.0638(16) 0.0025(12) 0.0149(13) -0.0018(11)
C1 0.0432(19) 0.0241(18) 0.044(2) -0.0001(14) 0.0088(15) -0.0005(15)
C2 0.055(2) 0.026(2) 0.0373(18) 0.0025(15) 0.0169(16) -0.0022(14)
C3 0.0409(17) 0.0211(17) 0.0313(16) 0.0016(13) 0.0074(14) -0.0001(13)
C4 0.053(2) 0.0275(18) 0.0359(17) -0.0011(15) 0.0164(15) 0.0021(14)
C5 0.063(2) 0.0272(19) 0.0408(19) 0.0038(17) 0.0177(17) -0.0025(15)
C6 0.051(2) 0.025(2) 0.0397(19) 0.0037(15) 0.0016(16) 0.0001(14)
C7 0.0373(18) 0.036(2) 0.0374(17) 0.0049(14) 0.0093(14) 0.0082(14)
C8 0.088(3) 0.037(2) 0.091(3) 0.012(2) 0.050(3) 0.019(2)
C9 0.126(4) 0.064(3) 0.123(5) 0.024(3) 0.081(4) 0.050(3)
C10 0.101(4) 0.118(5) 0.064(3) 0.035(4) 0.049(3) 0.039(3)
C11 0.069(3) 0.109(4) 0.046(2) 0.004(3) 0.019(2) -0.015(3)
C12 0.055(2) 0.061(3) 0.046(2) -0.007(2) 0.0134(18) -0.0083(19)
C13 0.0410(18) 0.036(2) 0.0371(18) -0.0057(15) 0.0094(14) -0.0007(15)
C14 0.066(2) 0.043(2) 0.046(2) -0.0071(19) 0.0045(19) -0.0033(17)
C15 0.080(3) 0.072(3) 0.053(3) -0.025(3) 0.004(2) -0.018(2)
C16 0.059(3) 0.138(5) 0.056(3) -0.015(3) -0.005(2) -0.013(3)
C17 0.057(3) 0.127(5) 0.075(3) 0.028(3) -0.008(2) -0.007(3)
C18 0.056(2) 0.069(3) 0.055(2) 0.015(2) 0.0026(19) -0.011(2)
C19 0.0349(18) 0.039(2) 0.0415(19) -0.0014(15) 0.0082(15) 0.0077(15)
C20 0.048(2) 0.057(3) 0.052(2) -0.0094(19) 0.0042(18) -0.0028(19)
C21 0.066(3) 0.086(4) 0.073(3) -0.021(3) -0.012(2) 0.010(3)
C22 0.048(3) 0.087(4) 0.113(4) -0.006(3) 0.018(3) 0.040(3)
C23 0.057(3) 0.082(4) 0.096(4) 0.019(3) 0.029(3) 0.032(3)
C24 0.055(2) 0.044(2) 0.064(2) 0.0082(19) 0.0164(19) 0.0053(19)

loop_
_atom_type_symbol
_atom_type_description
_atom_type_scat_dispersion_real
_atom_type_scat_dispersion_imag
_atom_type_scat_source
C C 0.0033 0.0016 'International Tables Vol C Tables 4.2.6.8 and 6.1.1.4'
H H 0.0000 0.0000 'International Tables Vol C Tables 4.2.6.8 and 6.1.1.4'
O O 0.0106 0.0060 'International Tables Vol C Tables 4.2.6.8 and 6.1.1.4'
Sn Sn -0.6537 1.4246 'International Tables Vol C Tables 4.2.6.8 and 6.1.1.4'
N N 0.0061 0.0033 'International Tables Vol C Tables 4.2.6.8 and 6.1.1.4'

loop_
_geom_angle_atom_site_label_1
_geom_angle_atom_site_label_2
_geom_angle_atom_site_label_3
_geom_angle_site_symmetry_3
_geom_angle
_geom_angle_publ_flag
C19 Sn1 C13 . 130.80(12) y
C19 Sn1 C7 . 115.76(12) y
C13 Sn1 C7 . 112.63(12) y
C19 Sn1 O1 . 92.09(10) y
C13 Sn1 O1 . 96.30(11) y
C7 Sn1 O1 . 90.01(10) y
C19 Sn1 O3 1_545 83.52(11) y
C13 Sn1 O3 1_545 87.84(11) y
C7 Sn1 O3 1_545 90.42(10) y
O1 Sn1 O3 1_545 175.31(9) y?
C2 N1 C6 . 124.9(3) ?
C2 N1 H1 . 117.6 ?
C6 N1 H1 . 117.6 ?
C1 O1 Sn1 . 119.82(19) ?
C6 O3 Sn1 1_565 164.4(3) ?
O2 C1 O1 . 123.9(3) ?
O2 C1 C3 . 121.0(3) ?
O1 C1 C3 . 115.1(3) ?
N1 C2 C3 . 121.2(3) ?
N1 C2 H2 . 119.4 ?
C3 C2 H2 . 119.4 ?
C2 C3 C4 . 116.7(3) ?
C2 C3 C1 . 120.1(3) ?
C4 C3 C1 . 123.2(3) ?
C5 C4 C3 . 121.7(3) ?
C5 C4 H4 . 119.1 ?
C3 C4 H4 . 119.1 ?
C4 C5 C6 . 121.6(3) ?
C4 C5 H5 . 119.2 ?
C6 C5 H5 . 119.2 ?
O3 C6 N1 . 119.1(3) ?
O3 C6 C5 . 127.1(3) ?
N1 C6 C5 . 113.8(3) ?
C12 C7 C8 . 117.4(3) ?
C12 C7 Sn1 . 122.5(3) ?
C8 C7 Sn1 . 120.1(3) ?
C7 C8 C9 . 120.8(4) ?
C7 C8 H8 . 119.6 ?
C9 C8 H8 . 119.6 ?
C10 C9 C8 . 120.1(5) ?
C10 C9 H9 . 119.9 ?
C8 C9 H9 . 119.9 ?
C11 C10 C9 . 120.3(4) ?
C11 C10 H10 . 119.8 ?
C9 C10 H10 . 119.8 ?
C10 C11 C12 . 119.9(5) ?
C10 C11 H11 . 120.1 ?
C12 C11 H11 . 120.1 ?
C7 C12 C11 . 121.5(4) ?
C7 C12 H12 . 119.3 ?
C11 C12 H12 . 119.3 ?
C14 C13 C18 . 117.1(3) ?
C14 C13 Sn1 . 124.5(3) ?
C18 C13 Sn1 . 118.2(3) ?
C13 C14 C15 . 121.5(4) ?
C13 C14 H14 . 119.2 ?
C15 C14 H14 . 119.2 ?
C16 C15 C14 . 120.0(4) ?
C16 C15 H15 . 120.0 ?
C14 C15 H15 . 120.0 ?
C17 C16 C15 . 119.7(4) ?
C17 C16 H16 . 120.1 ?
C15 C16 H16 . 120.1 ?
C16 C17 C18 . 120.4(5) ?
C16 C17 H17 . 119.8 ?
C18 C17 H17 . 119.8 ?
C17 C18 C13 . 121.3(4) ?
C17 C18 H18 . 119.4 ?
C13 C18 H18 . 119.4 ?
C20 C19 C24 . 118.4(3) ?
C20 C19 Sn1 . 117.4(2) ?
C24 C19 Sn1 . 124.2(3) ?
C21 C20 C19 . 121.4(4) ?
C21 C20 H20 . 119.3 ?
C19 C20 H20 . 119.3 ?
C22 C21 C20 . 118.6(5) ?
C22 C21 H21 . 120.7 ?
C20 C21 H21 . 120.7 ?
C23 C22 C21 . 121.5(5) ?
C23 C22 H22 . 119.2 ?
C21 C22 H22 . 119.2 ?
C22 C23 C24 . 120.4(5) ?
C22 C23 H23 . 119.8 ?
C24 C23 H23 . 119.8 ?
C19 C24 C23 . 119.6(4) ?
C19 C24 H24 . 120.2 ?
C23 C24 H24 . 120.2 ?

loop_
_geom_bond_atom_site_label_1
_geom_bond_atom_site_label_2
_geom_bond_site_symmetry_2
_geom_bond_distance
_geom_bond_publ_flag
Sn1 C19 . 2.133(3) y
Sn1 C13 . 2.134(3) y
Sn1 C7 . 2.137(3) y
Sn1 O1 . 2.150(2) y
Sn1 O3 1_545 2.356(2) y
N1 C2 . 1.343(4) ?
N1 C6 . 1.385(4) ?
N1 H1 . 0.8600 ?
C1 O1 . 1.292(4) y
C1 O2 . 1.233(4) y
O3 C6 . 1.240(4) ?
O3 Sn1 1_565 2.356(2) ?
C1 C3 . 1.483(4) ?
C2 C3 . 1.357(4) ?
C2 H2 . 0.9300 ?
C3 C4 . 1.410(4) ?
C4 C5 . 1.353(5) ?
C4 H4 . 0.9300 ?
C5 C6 . 1.420(5) ?
C5 H5 . 0.9300 ?
C7 C12 . 1.375(5) ?
C7 C8 . 1.382(5) ?
C8 C9 . 1.385(6) ?
C8 H8 . 0.9300 ?
C9 C10 . 1.361(7) ?
C9 H9 . 0.9300 ?
C10 C11 . 1.344(7) ?
C10 H10 . 0.9300 ?
C11 C12 . 1.388(5) ?
C11 H11 . 0.9300 ?
C12 H12 . 0.9300 ?
C13 C14 . 1.380(5) ?
C13 C18 . 1.391(5) ?
C14 C15 . 1.385(5) ?
C14 H14 . 0.9300 ?
C15 C16 . 1.367(6) ?
C15 H15 . 0.9300 ?
C16 C17 . 1.363(7) ?
C16 H16 . 0.9300 ?
C17 C18 . 1.380(6) ?
C17 H17 . 0.9300 ?
C18 H18 . 0.9300 ?
C19 C20 . 1.384(5) ?
C19 C24 . 1.386(4) ?
C20 C21 . 1.378(5) ?
C20 H20 . 0.9300 ?
C21 C22 . 1.369(7) ?
C21 H21 . 0.9300 ?
C22 C23 . 1.343(7) ?
C22 H22 . 0.9300 ?
C23 C24 . 1.391(5) ?
C23 H23 . 0.9300 ?
C24 H24 . 0.9300 ?

loop_
_geom_hbond_atom_site_label_D
_geom_hbond_atom_site_label_H
_geom_hbond_atom_site_label_A
_geom_hbond_site_symmetry_A
_geom_hbond_distance_DH
_geom_hbond_distance_HA
_geom_hbond_distance_DA
_geom_hbond_angle_DHA
_geom_hbond_publ_flag
N1 H1 O2 2_655 0.86 1.95 2.785(4) 165 yes
